data_7025282
loop_
_publ_author_name
'Fenton, Hazel'
'Tidmarsh, Ian S.'
'Ward, Michael D.'

_publ_section_title
;
 Hierarchical self-assembly of heteronuclear co-ordination networks.
;
_journal_issue 16
_journal_name_full 'Dalton transactions (Cambridge, England : 2003)'
_journal_page_first 3805
_journal_page_last 3815
_journal_paper_doi 10.1039/b926264d
_journal_volume 39
_journal_year 2010
_chemical_formula_sum 'C60 H42 Ag B3 Co F12 N12'
_chemical_formula_weight 1358.29
_chemical_name_systematic
;
?
;
_space_group_IT_number 198
_symmetry_cell_setting cubic
_symmetry_space_group_name_Hall 'P 2ac 2ab 3'
_symmetry_space_group_name_H-M 'P 21 3'
_atom_sites_solution_hydrogens geom
_atom_sites_solution_primary direct
_atom_sites_solution_secondary difmap
_audit_creation_method SHELXL-97
_cell_angle_alpha 90.00
_cell_angle_beta 90.00
_cell_angle_gamma 90.00
_cell_formula_units_Z 8
_cell_length_a 23.0538(10)
_cell_length_b 23.0538(10)
_cell_length_c 23.0538(10)
_cell_measurement_reflns_used 7024
_cell_measurement_temperature 150(2)
_cell_measurement_theta_max 17.77
_cell_measurement_theta_min 2.50
_cell_volume 12252.6(9)
_computing_cell_refinement 'Bruker SAINT'
_computing_data_collection 'Bruker APEX2'
_computing_data_reduction 'Bruker SAINT'
_computing_molecular_graphics 'Bruker SHELXTL'
_computing_publication_material 'Bruker SHELXTL'
_computing_structure_refinement 'SHELXL-97 (Sheldrick, 2008)'
_computing_structure_solution 'SHELXS-97 (Sheldrick, 2008)'
_diffrn_ambient_temperature 150(2)
_diffrn_measured_fraction_theta_full 0.997
_diffrn_measured_fraction_theta_max 0.997
_diffrn_measurement_device_type 'Bruker APEX-II CCD'
_diffrn_measurement_method '\f and \w scans'
_diffrn_radiation_monochromator graphite
_diffrn_radiation_source 'sealed tube'
_diffrn_radiation_type MoK\a
_diffrn_radiation_wavelength 0.71073
_diffrn_reflns_av_R_equivalents 0.1095
_diffrn_reflns_av_sigmaI/netI 0.0436
_diffrn_reflns_limit_h_max 24
_diffrn_reflns_limit_h_min -24
_diffrn_reflns_limit_k_max 21
_diffrn_reflns_limit_k_min -24
_diffrn_reflns_limit_l_max 24
_diffrn_reflns_limit_l_min -24
_diffrn_reflns_number 102046
_diffrn_reflns_theta_full 22.49
_diffrn_reflns_theta_max 22.49
_diffrn_reflns_theta_min 1.25
_exptl_absorpt_coefficient_mu 0.676
_exptl_absorpt_correction_T_max 0.8766
_exptl_absorpt_correction_T_min 0.8766
_exptl_absorpt_correction_type multi-scan
_exptl_absorpt_process_details SADABS
_exptl_crystal_colour Orange
_exptl_crystal_density_diffrn 1.473
_exptl_crystal_density_method 'not measured'
_exptl_crystal_description Block
_exptl_crystal_F_000 5464
_exptl_crystal_size_max 0.20
_exptl_crystal_size_mid 0.20
_exptl_crystal_size_min 0.20
_refine_diff_density_max 5.727
_refine_diff_density_min -1.286
_refine_diff_density_rms 0.192
_refine_ls_abs_structure_details 'Flack H D (1983), Acta Cryst. A39, 876-881'
_refine_ls_abs_structure_Flack 0.10(7)
_refine_ls_extinction_method none
_refine_ls_goodness_of_fit_ref 1.560
_refine_ls_hydrogen_treatment constr
_refine_ls_matrix_type full
_refine_ls_number_parameters 435
_refine_ls_number_reflns 5346
_refine_ls_number_restraints 449
_refine_ls_restrained_S_all 1.509
_refine_ls_R_factor_all 0.1335
_refine_ls_R_factor_gt 0.1259
_refine_ls_shift/su_max 0.001
_refine_ls_shift/su_mean 0.000
_refine_ls_structure_factor_coef Fsqd
_refine_ls_weighting_details 'calc w=1/[\s^2^(Fo^2^)+(0.2000P)^2^+0.0000P] where P=(Fo^2^+2Fc^2^)/3'
_refine_ls_weighting_scheme calc
_refine_ls_wR_factor_gt 0.3498
_refine_ls_wR_factor_ref 0.3570
_reflns_number_gt 4677
_reflns_number_total 5346
_reflns_threshold_expression >2sigma(I)
_cod_data_source_file b926264d.txt
_cod_data_source_block platon
_cod_depositor_comments
;
The following automatic conversions were performed:

'_symmetry_cell_setting' value 'Cubic' changed to 'cubic' according
to /home/saulius/struct/CIF-dictionaries/cif_core.dic dictionary
named 'cif_core.dic' version 2.4.2 from
2011-04-26.

'_exptl_absorpt_correction_type' value 'Multi-scan'
changed to 'multi-scan' according to
/home/saulius/struct/CIF-dictionaries/cif_core.dic dictionary named
'cif_core.dic' version 2.4.2 from 2011-04-26.

Automatic conversion script
Id: cif_fix_values 1891 2012-01-12 08:04:46Z andrius 
;
_cod_original_sg_symbol_H-M P2(1)3
_cod_database_code 7025282

loop_
_symmetry_equiv_pos_as_xyz
'x, y, z'
'-x+1/2, -y, z+1/2'
'-x, y+1/2, -z+1/2'
'x+1/2, -y+1/2, -z'
'z, x, y'
'z+1/2, -x+1/2, -y'
'-z+1/2, -x, y+1/2'
'-z, x+1/2, -y+1/2'
'y, z, x'
'-y, z+1/2, -x+1/2'
'y+1/2, -z+1/2, -x'
'-y+1/2, -z, x+1/2'

loop_
_atom_site_label
_atom_site_type_symbol
_atom_site_fract_x
_atom_site_fract_y
_atom_site_fract_z
_atom_site_U_iso_or_equiv
_atom_site_adp_type
_atom_site_occupancy
_atom_site_symmetry_multiplicity
_atom_site_calc_flag
_atom_site_refinement_flags
Ag11 Ag 1.00679(8) 0.49321(8) 1.50679(8) 0.0766(8) Uani 1 3 d S
Co11 Co 1.12978(7) 0.87022(7) 1.37022(7) 0.0350(8) Uani 1 3 d S
N111 N 1.1165(4) 0.8658(4) 1.2770(2) 0.0513(14) Uani 1 1 d GU
C112 C 1.1108(4) 0.9186(3) 1.2485(3) 0.0515(14) Uani 1 1 d GU
C113 C 1.0980(4) 0.9198(3) 1.1896(3) 0.0519(15) Uani 1 1 d GU
H113 H 1.0941 0.9559 1.1701 0.062 Uiso 1 1 calc R
C114 C 1.0908(4) 0.8683(4) 1.1592(2) 0.0521(15) Uani 1 1 d GU
H114 H 1.0821 0.8691 1.1190 0.063 Uiso 1 1 calc R
C115 C 1.0965(4) 0.8154(3) 1.1877(3) 0.0520(15) Uani 1 1 d GU
H115 H 1.0916 0.7802 1.1670 0.062 Uiso 1 1 calc R
C116 C 1.1094(4) 0.8142(3) 1.2466(3) 0.0517(15) Uani 1 1 d GU
H116 H 1.1133 0.7781 1.2661 0.062 Uiso 1 1 calc R
N121 N 1.1346(5) 0.8766(5) 1.5145(5) 0.0483(11) Uani 1 1 d U
N122 N 1.1562(5) 0.8791(5) 1.4598(5) 0.0474(13) Uani 1 1 d U
C123 C 1.1136(6) 0.9690(7) 1.2856(6) 0.0513(16) Uani 1 1 d U
C124 C 1.2271(7) 0.8896(6) 1.5285(6) 0.0484(14) Uani 1 1 d U
H124 H 1.2639 0.8936 1.5466 0.058 Uiso 1 1 calc R
C125 C 1.1741(7) 0.8858(6) 1.5539(6) 0.0486(13) Uani 1 1 d U
H125 H 1.1669 0.8892 1.5944 0.058 Uiso 1 1 calc R
C126 C 1.0741(7) 0.8634(6) 1.5249(6) 0.0490(11) Uani 1 1 d U
H12A H 1.0512 0.8771 1.4912 0.059 Uiso 1 1 calc R
H12B H 1.0611 0.8857 1.5592 0.059 Uiso 1 1 calc R
C131 C 1.0606(3) 0.8011(2) 1.5347(4) 0.0500(10) Uani 1 1 d GU
C132 C 1.1063(2) 0.7620(3) 1.5378(4) 0.0504(11) Uani 1 1 d GU
H132 H 1.1452 0.7755 1.5359 0.061 Uiso 1 1 calc R
C133 C 1.0952(3) 0.7030(3) 1.5438(4) 0.0513(11) Uani 1 1 d GU
H133 H 1.1265 0.6763 1.5459 0.062 Uiso 1 1 calc R
C134 C 1.0383(3) 0.6832(2) 1.5466(4) 0.0522(11) Uani 1 1 d GU
C135 C 0.9926(2) 0.7223(3) 1.5435(4) 0.0519(11) Uani 1 1 d GDU
C136 C 1.0037(3) 0.7813(3) 1.5375(4) 0.0512(11) Uani 1 1 d GDU
C141 C 0.9360(3) 0.7016(3) 1.5462(6) 0.0525(12) Uani 1 1 d DU
H141 H 0.9291 0.6615 1.5523 0.063 Uiso 1 1 calc R
C142 C 0.8896(3) 0.7396(4) 1.5399(6) 0.0529(12) Uani 1 1 d DU
H142 H 0.8510 0.7254 1.5377 0.063 Uiso 1 1 calc R
C143 C 0.9007(3) 0.7988(4) 1.5369(6) 0.0528(12) Uani 1 1 d DU
H143 H 0.8693 0.8252 1.5332 0.063 Uiso 1 1 calc R
C144 C 0.9576(3) 0.8201(2) 1.5392(6) 0.0520(12) Uani 1 1 d DU
H144 H 0.9645 0.8606 1.5419 0.062 Uiso 1 1 calc R
C151 C 1.0326(7) 0.6202(7) 1.5529(7) 0.0538(12) Uani 1 1 d U
N152 N 1.0283(6) 0.5709(5) 1.5578(5) 0.0548(14) Uani 1 1 d U
Ag21 Ag 1.24084(5) 0.25916(5) 0.74084(5) 0.0528(6) Uani 1 3 d S
Co21 Co 0.86161(7) 0.13839(7) 0.63839(7) 0.0349(8) Uani 1 3 d S
N211 N 0.9535(2) 0.1368(3) 0.6474(4) 0.0485(13) Uani 1 1 d GU
C212 C 0.9807(3) 0.1906(3) 0.6495(4) 0.0486(13) Uani 1 1 d GU
C213 C 1.0405(3) 0.1940(3) 0.6561(4) 0.0489(14) Uani 1 1 d GU
H213 H 1.0590 0.2307 0.6575 0.059 Uiso 1 1 calc R
C214 C 1.0732(2) 0.1435(4) 0.6607(4) 0.0492(14) Uani 1 1 d GU
H214 H 1.1141 0.1458 0.6653 0.059 Uiso 1 1 calc R
C215 C 1.0460(3) 0.0897(3) 0.6586(4) 0.0493(14) Uani 1 1 d GU
H215 H 1.0683 0.0552 0.6617 0.059 Uiso 1 1 calc R
C216 C 0.9862(3) 0.0864(3) 0.6520(4) 0.0490(14) Uani 1 1 d GU
H216 H 0.9676 0.0496 0.6505 0.059 Uiso 1 1 calc R
N221 N 0.8527(5) 0.1401(6) 0.7833(5) 0.0505(12) Uani 1 1 d U
N222 N 0.8548(5) 0.1150(6) 0.7288(5) 0.0502(14) Uani 1 1 d U
C223 C 0.9414(6) 0.2391(6) 0.6524(6) 0.0486(14) Uani 1 1 d U
C224 C 0.9534(7) 0.2978(6) 0.6571(6) 0.0490(15) Uani 1 1 d U
H224 H 0.9906 0.3152 0.6605 0.059 Uiso 1 1 calc R
C225 C 0.8440(6) 0.0966(7) 0.8244(6) 0.0502(14) Uani 1 1 d U
H225 H 0.8396 0.1023 0.8650 0.060 Uiso 1 1 calc R
C226 C 0.8677(6) 0.2023(7) 0.7897(6) 0.0512(12) Uani 1 1 d U
H22A H 0.8466 0.2184 0.8234 0.061 Uiso 1 1 calc R
H22B H 0.8546 0.2234 0.7547 0.061 Uiso 1 1 calc R
C231 C 0.9341(3) 0.2128(3) 0.7982(4) 0.0518(11) Uani 1 1 d GU
C232 C 0.9719(3) 0.1659(3) 0.7959(4) 0.0520(12) Uani 1 1 d GU
H232 H 0.9570 0.1277 0.7921 0.062 Uiso 1 1 calc R
C233 C 1.0314(3) 0.1750(3) 0.7992(4) 0.0528(12) Uani 1 1 d GU
H233 H 1.0572 0.1429 0.7976 0.063 Uiso 1 1 calc R
C234 C 1.0531(2) 0.2310(4) 0.8047(4) 0.0534(11) Uani 1 1 d GU
C235 C 1.0153(3) 0.2779(3) 0.8070(4) 0.0531(11) Uani 1 1 d GDU
C236 C 0.9558(3) 0.2688(3) 0.8038(4) 0.0526(11) Uani 1 1 d GDU
C241 C 1.0381(3) 0.3334(3) 0.8125(6) 0.0535(12) Uani 1 1 d DU
H241 H 1.0789 0.3388 0.8154 0.064 Uiso 1 1 calc R
C242 C 1.0013(4) 0.3812(3) 0.8139(6) 0.0538(12) Uani 1 1 d DU
H242 H 1.0164 0.4195 0.8129 0.065 Uiso 1 1 calc R
C243 C 0.9419(4) 0.3715(3) 0.8168(6) 0.0537(12) Uani 1 1 d DU
H243 H 0.9165 0.4029 0.8251 0.064 Uiso 1 1 calc R
C244 C 0.9188(2) 0.3163(3) 0.8078(6) 0.0531(12) Uani 1 1 d DU
H244 H 0.8781 0.3112 0.8044 0.064 Uiso 1 1 calc R
C251 C 1.1138(6) 0.2377(7) 0.8007(6) 0.0545(13) Uani 1 1 d U
N252 N 1.1661(5) 0.2426(6) 0.7999(5) 0.0554(14) Uani 1 1 d U
B11 B 0.8090(4) 0.4490(6) 0.7646(5) 0.057(3) Uiso 0.50 1 d PDU
F12 F 0.8551(7) 0.4865(7) 0.7721(6) 0.067(3) Uiso 0.50 1 d PDU
F13 F 0.8197(8) 0.4099(6) 0.7206(7) 0.066(3) Uiso 0.50 1 d PDU
F14 F 0.7992(6) 0.4166(7) 0.8140(6) 0.061(3) Uiso 0.50 1 d PDU
F15 F 0.7621(6) 0.4840(6) 0.7521(6) 0.054(3) Uiso 0.50 1 d PDU
B21 B -0.0090(2) 1.0090(2) 0.5090(2) 0.062(3) Uiso 1 3 d SDU
F22 F -0.0149(4) 0.9842(3) 0.5632(3) 0.076(2) Uiso 1 1 d DU
F23 F 0.0255(2) 0.9745(2) 0.4745(2) 0.063(3) Uiso 1 3 d SDU
B31 B 0.9165(4) 0.5835(4) 1.4165(4) 0.062(5) Uiso 0.50 3 d SPDU
F32 F 0.9295(8) 0.5326(5) 1.3879(5) 0.068(4) Uiso 0.50 1 d PDU
F33 F 0.8819(4) 0.6181(4) 1.3819(4) 0.070(5) Uiso 0.50 3 d SPDU

loop_
_atom_site_aniso_label
_atom_site_aniso_U_11
_atom_site_aniso_U_22
_atom_site_aniso_U_33
_atom_site_aniso_U_23
_atom_site_aniso_U_13
_atom_site_aniso_U_12
Ag11 0.0766(8) 0.0766(8) 0.0766(8) -0.0168(8) 0.0168(8) -0.0168(8)
Co11 0.0350(8) 0.0350(8) 0.0350(8) 0.0024(8) -0.0024(8) -0.0024(8)
N111 0.040(3) 0.074(4) 0.040(3) -0.006(2) 0.013(3) -0.010(3)
C112 0.040(3) 0.074(4) 0.040(3) -0.006(2) 0.012(3) -0.009(3)
C113 0.040(3) 0.075(4) 0.040(3) -0.006(2) 0.012(3) -0.009(3)
C114 0.040(3) 0.076(4) 0.040(3) -0.007(2) 0.012(3) -0.009(3)
C115 0.040(3) 0.075(4) 0.041(3) -0.007(3) 0.012(3) -0.009(3)
C116 0.040(3) 0.075(4) 0.040(3) -0.007(3) 0.012(3) -0.009(3)
N121 0.058(2) 0.045(2) 0.042(2) 0.002(2) -0.007(2) -0.003(2)
N122 0.057(3) 0.044(3) 0.042(2) 0.002(3) -0.007(2) -0.003(2)
C123 0.040(3) 0.074(4) 0.040(3) -0.006(3) 0.013(3) -0.010(3)
C124 0.058(3) 0.045(3) 0.042(3) 0.002(3) -0.008(2) -0.003(3)
C125 0.059(3) 0.045(3) 0.042(3) 0.002(2) -0.007(2) -0.003(2)
C126 0.059(2) 0.046(2) 0.042(2) 0.000(2) -0.005(2) -0.003(2)
C131 0.060(2) 0.047(2) 0.043(2) -0.001(2) -0.003(2) -0.0032(18)
C132 0.061(2) 0.047(2) 0.044(2) -0.001(2) -0.003(2) -0.0027(19)
C133 0.062(2) 0.047(2) 0.045(2) -0.001(2) -0.004(2) -0.003(2)
C134 0.062(2) 0.048(2) 0.046(2) -0.002(2) -0.003(2) -0.0038(19)
C135 0.061(2) 0.048(2) 0.046(2) -0.002(2) -0.002(2) -0.0041(19)
C136 0.060(2) 0.048(2) 0.045(2) -0.002(2) -0.003(2) -0.0038(18)
C141 0.062(2) 0.050(2) 0.046(2) -0.003(2) -0.002(2) -0.005(2)
C142 0.061(2) 0.051(2) 0.047(2) -0.003(2) -0.001(2) -0.004(2)
C143 0.061(2) 0.051(2) 0.047(2) -0.003(2) -0.001(2) -0.004(2)
C144 0.061(2) 0.049(2) 0.046(2) -0.003(2) -0.002(2) -0.003(2)
C151 0.064(3) 0.048(2) 0.049(3) -0.002(2) -0.003(2) -0.004(2)
N152 0.065(3) 0.048(2) 0.051(3) -0.002(3) -0.004(3) -0.005(3)
Ag21 0.0528(6) 0.0528(6) 0.0528(6) -0.0035(5) 0.0035(5) -0.0035(5)
Co21 0.0349(8) 0.0349(8) 0.0349(8) -0.0025(7) 0.0025(7) 0.0025(7)
N211 0.046(3) 0.053(3) 0.046(3) 0.007(3) -0.006(2) -0.004(2)
C212 0.047(3) 0.053(3) 0.046(3) 0.007(3) -0.006(2) -0.004(2)
C213 0.047(3) 0.054(3) 0.046(3) 0.007(3) -0.005(3) -0.004(2)
C214 0.047(3) 0.054(3) 0.047(3) 0.007(3) -0.005(3) -0.004(2)
C215 0.047(3) 0.054(3) 0.047(3) 0.007(3) -0.005(3) -0.003(2)
C216 0.047(3) 0.053(3) 0.047(3) 0.006(3) -0.005(3) -0.003(2)
N221 0.043(2) 0.068(3) 0.040(2) 0.001(2) 0.002(2) -0.009(2)
N222 0.043(3) 0.068(3) 0.040(3) 0.001(2) 0.002(3) -0.008(3)
C223 0.048(3) 0.053(3) 0.045(3) 0.008(3) -0.007(3) -0.004(2)
C224 0.048(3) 0.053(3) 0.046(3) 0.007(3) -0.008(3) -0.005(3)
C225 0.043(3) 0.068(3) 0.040(3) 0.001(2) 0.002(3) -0.009(3)
C226 0.044(2) 0.068(3) 0.041(2) 0.000(2) 0.002(2) -0.009(2)
C231 0.045(2) 0.069(3) 0.042(2) 0.001(2) 0.002(2) -0.0098(19)
C232 0.045(2) 0.069(3) 0.042(2) 0.002(2) 0.002(2) -0.010(2)
C233 0.045(2) 0.070(3) 0.043(2) 0.002(2) 0.002(2) -0.010(2)
C234 0.046(2) 0.070(3) 0.044(2) 0.001(2) 0.002(2) -0.0103(19)
C235 0.046(2) 0.069(3) 0.044(2) 0.001(2) 0.003(2) -0.0104(19)
C236 0.046(2) 0.069(3) 0.043(2) 0.001(2) 0.003(2) -0.0098(19)
C241 0.047(2) 0.069(3) 0.044(2) 0.001(2) 0.003(2) -0.011(2)
C242 0.048(2) 0.069(3) 0.045(3) 0.002(2) 0.003(2) -0.010(2)
C243 0.048(2) 0.069(3) 0.044(3) 0.001(2) 0.003(2) -0.010(2)
C244 0.047(2) 0.069(3) 0.043(2) 0.001(2) 0.003(2) -0.009(2)
C251 0.046(2) 0.071(3) 0.046(3) 0.001(2) 0.002(2) -0.010(2)
N252 0.047(2) 0.072(3) 0.047(3) 0.001(3) 0.002(3) -0.010(3)

loop_
_atom_type_symbol
_atom_type_description
_atom_type_scat_dispersion_real
_atom_type_scat_dispersion_imag
_atom_type_scat_source
C C 0.0033 0.0016 'International Tables Vol C Tables 4.2.6.8 and 6.1.1.4'
H H 0.0000 0.0000 'International Tables Vol C Tables 4.2.6.8 and 6.1.1.4'
B B 0.0013 0.0007 'International Tables Vol C Tables 4.2.6.8 and 6.1.1.4'
N N 0.0061 0.0033 'International Tables Vol C Tables 4.2.6.8 and 6.1.1.4'
F F 0.0171 0.0103 'International Tables Vol C Tables 4.2.6.8 and 6.1.1.4'
Co Co 0.3494 0.9721 'International Tables Vol C Tables 4.2.6.8 and 6.1.1.4'
Ag Ag -0.8971 1.1015 'International Tables Vol C Tables 4.2.6.8 and 6.1.1.4'

loop_
_geom_angle_atom_site_label_1
_geom_angle_atom_site_label_2
_geom_angle_atom_site_label_3
_geom_angle
_geom_angle_site_symmetry_1
_geom_angle_site_symmetry_3
N152 Ag11 N152 119.90(4) . 12_675
N152 Ag11 N152 119.90(4) . 6_467
N152 Ag11 N152 119.90(4) 12_675 6_467
N122 Co11 N122 101.8(4) . 7_775
N122 Co11 N122 101.8(4) . 10_747
N122 Co11 N122 101.8(4) 7_775 10_747
N122 Co11 N111 171.2(4) . .
N122 Co11 N111 86.9(4) 7_775 .
N122 Co11 N111 75.7(4) 10_747 .
N122 Co11 N111 75.7(4) . 7_775
N122 Co11 N111 171.2(4) 7_775 7_775
N122 Co11 N111 86.9(4) 10_747 7_775
N111 Co11 N111 95.7(3) . 7_775
N122 Co11 N111 86.9(4) . 10_747
N122 Co11 N111 75.7(4) 7_775 10_747
N122 Co11 N111 171.2(4) 10_747 10_747
N111 Co11 N111 95.7(3) . 10_747
N111 Co11 N111 95.7(3) 7_775 10_747
C112 N111 C116 120.0 . .
C112 N111 Co11 116.1(4) . .
C116 N111 Co11 123.7(4) . .
C113 C112 N111 120.0 . .
C113 C112 C123 124.8(8) . .
N111 C112 C123 114.9(8) . .
C112 C113 C114 120.0 . .
C112 C113 H113 120.0 . .
C114 C113 H113 120.0 . .
C115 C114 C113 120.0 . .
C115 C114 H114 120.0 . .
C113 C114 H114 120.0 . .
C114 C115 C116 120.0 . .
C114 C115 H115 120.0 . .
C116 C115 H115 120.0 . .
C115 C116 N111 120.0 . .
C115 C116 H116 120.0 . .
N111 C116 H116 120.0 . .
C125 N121 N122 112.7(12) . .
C125 N121 C126 126.3(12) . .
N122 N121 C126 121.1(11) . .
N121 N122 C123 102.7(12) . 7_775
N121 N122 Co11 141.3(9) . .
C123 N122 Co11 115.9(10) 7_775 .
N122 C123 C124 111.3(13) 10_747 10_747
N122 C123 C112 117.4(13) 10_747 .
C124 C123 C112 131.4(13) 10_747 .
C125 C124 C123 103.4(13) . 7_775
C125 C124 H124 128.3 . .
C123 C124 H124 128.3 7_775 .
N121 C125 C124 109.7(13) . .
N121 C125 H125 125.1 . .
C124 C125 H125 125.1 . .
N121 C126 C131 115.4(11) . .
N121 C126 H12A 108.4 . .
C131 C126 H12A 108.4 . .
N121 C126 H12B 108.4 . .
C131 C126 H12B 108.4 . .
H12A C126 H12B 107.5 . .
C132 C131 C136 120.0 . .
C132 C131 C126 118.4(8) . .
C136 C131 C126 121.5(8) . .
C131 C132 C133 120.0 . .
C131 C132 H132 120.0 . .
C133 C132 H132 120.0 . .
C134 C133 C132 120.0 . .
C134 C133 H133 120.0 . .
C132 C133 H133 120.0 . .
C133 C134 C135 120.0 . .
C133 C134 C151 114.5(8) . .
C135 C134 C151 125.5(8) . .
C134 C135 C136 120.0 . .
C134 C135 C141 119.1(5) . .
C136 C135 C141 120.9(5) . .
C144 C136 C135 119.0(5) . .
C144 C136 C131 120.8(5) . .
C135 C136 C131 120.0 . .
C142 C141 C135 120.04(13) . .
C142 C141 H141 120.0 . .
C135 C141 H141 120.0 . .
C141 C142 C143 118.8(5) . .
C141 C142 H142 120.6 . .
C143 C142 H142 120.6 . .
C142 C143 C144 121.0(5) . .
C142 C143 H143 119.5 . .
C144 C143 H143 119.5 . .
C136 C144 C143 119.3(2) . .
C136 C144 H144 120.3 . .
C143 C144 H144 120.3 . .
N152 C151 C134 180(2) . .
C151 N152 Ag11 140.7(12) . .
N252 Ag21 N252 119.997(6) 6_566 12_664
N252 Ag21 N252 119.997(7) 6_566 .
N252 Ag21 N252 119.997(7) 12_664 .
N211 Co21 N211 94.7(3) 7_665 .
N211 Co21 N211 94.7(3) 7_665 10_646
N211 Co21 N211 94.7(3) . 10_646
N211 Co21 N222 170.5(4) 7_665 10_646
N211 Co21 N222 76.1(4) . 10_646
N211 Co21 N222 88.5(4) 10_646 10_646
N211 Co21 N222 88.5(4) 7_665 7_665
N211 Co21 N222 170.5(4) . 7_665
N211 Co21 N222 76.1(4) 10_646 7_665
N222 Co21 N222 100.9(4) 10_646 7_665
N211 Co21 N222 76.1(4) 7_665 .
N211 Co21 N222 88.5(4) . .
N211 Co21 N222 170.5(4) 10_646 .
N222 Co21 N222 100.9(4) 10_646 .
N222 Co21 N222 100.9(4) 7_665 .
C212 N211 C216 120.0 . .
C212 N211 Co21 115.9(4) . .
C216 N211 Co21 124.1(4) . .
N211 C212 C213 120.0 . .
N211 C212 C223 114.2(8) . .
C213 C212 C223 125.2(8) . .
C214 C213 C212 120.0 . .
C214 C213 H213 120.0 . .
C212 C213 H213 120.0 . .
C213 C214 C215 120.0 . .
C213 C214 H214 120.0 . .
C215 C214 H214 120.0 . .
C216 C215 C214 120.0 . .
C216 C215 H215 120.0 . .
C214 C215 H215 120.0 . .
C215 C216 N211 120.0 . .
C215 C216 H216 120.0 . .
N211 C216 H216 120.0 . .
N222 N221 C225 108.7(12) . .
N222 N221 C226 119.1(11) . .
C225 N221 C226 131.5(12) . .
C223 N222 N221 104.0(11) 7_665 .
C223 N222 Co21 115.2(10) 7_665 .
N221 N222 Co21 140.7(10) . .
N222 C223 C224 112.3(13) 10_646 .
N222 C223 C212 118.0(12) 10_646 .
C224 C223 C212 129.5(13) . .
C225 C224 C223 106.3(14) 10_646 .
C225 C224 H224 126.8 10_646 .
C223 C224 H224 126.8 . .
C224 C225 N221 108.6(14) 7_665 .
C224 C225 H225 125.7 7_665 .
N221 C225 H225 125.7 . .
N221 C226 C231 113.1(12) . .
N221 C226 H22A 109.0 . .
C231 C226 H22A 109.0 . .
N221 C226 H22B 109.0 . .
C231 C226 H22B 109.0 . .
H22A C226 H22B 107.8 . .
C232 C231 C236 120.0 . .
C232 C231 C226 119.2(8) . .
C236 C231 C226 120.6(8) . .
C231 C232 C233 120.0 . .
C231 C232 H232 120.0 . .
C233 C232 H232 120.0 . .
C234 C233 C232 120.0 . .
C234 C233 H233 120.0 . .
C232 C233 H233 120.0 . .
C233 C234 C235 120.0 . .
C233 C234 C251 116.9(9) . .
C235 C234 C251 122.6(9) . .
C234 C235 C236 120.0 . .
C234 C235 C241 118.9(5) . .
C236 C235 C241 121.1(5) . .
C235 C236 C231 120.0 . .
C235 C236 C244 118.8(5) . .
C231 C236 C244 121.1(5) . .
C242 C241 C235 120.01(13) . .
C242 C241 H241 120.0 . .
C235 C241 H241 120.0 . .
C243 C242 C241 118.4(5) . .
C243 C242 H242 120.8 . .
C241 C242 H242 120.8 . .
C242 C243 C244 120.9(5) . .
C242 C243 H243 119.5 . .
C244 C243 H243 119.5 . .
C236 C244 C243 119.73(18) . .
C236 C244 H244 120.1 . .
C243 C244 H244 120.1 . .
N252 C251 C234 177.0(15) . .
C251 N252 Ag21 142.6(11) . .
F13 B11 F15 111.6(13) . .
F13 B11 F14 106.4(14) . .
F15 B11 F14 111.2(6) . .
F13 B11 F12 111.2(6) . .
F15 B11 F12 105.3(14) . .
F14 B11 F12 111.2(6) . .
F23 B21 F22 109.8(2) . 10_655
F23 B21 F22 109.8(2) . 7_564
F22 B21 F22 109.1(2) 10_655 7_564
F23 B21 F22 109.8(2) . .
F22 B21 F22 109.1(2) 10_655 .
F22 B21 F22 109.1(2) 7_564 .
F32 B31 F32 109.0(2) 12_675 .
F32 B31 F32 109.0(2) 12_675 6_467
F32 B31 F32 109.0(2) . 6_467
F32 B31 F33 109.9(2) 12_675 .
F32 B31 F33 109.9(2) . .
F32 B31 F33 109.9(2) 6_467 .

loop_
_geom_bond_atom_site_label_1
_geom_bond_atom_site_label_2
_geom_bond_distance
_geom_bond_site_symmetry_2
Ag11 N152 2.200(12) .
Ag11 N152 2.200(12) 12_675
Ag11 N152 2.200(12) 6_467
Co11 N122 2.162(11) .
Co11 N122 2.162(12) 7_775
Co11 N122 2.162(11) 10_747
Co11 N111 2.172(6) .
Co11 N111 2.172(6) 7_775
Co11 N111 2.172(6) 10_747
N111 C112 1.3900 .
N111 C116 1.3900 .
C112 C113 1.3900 .
C112 C123 1.444(17) .
C113 C114 1.3900 .
C113 H113 0.9500 .
C114 C115 1.3900 .
C114 H114 0.9500 .
C115 C116 1.3900 .
C115 H115 0.9500 .
C116 H116 0.9500 .
N121 C125 1.305(18) .
N121 N122 1.356(16) .
N121 C126 1.448(19) .
N122 C123 1.370(19) 7_775
C123 N122 1.370(18) 10_747
C123 C124 1.40(2) 10_747
C124 C125 1.36(2) .
C124 C123 1.40(2) 7_775
C124 H124 0.9500 .
C125 H125 0.9500 .
C126 C131 1.487(15) .
C126 H12A 0.9900 .
C126 H12B 0.9900 .
C131 C132 1.3900 .
C131 C136 1.3900 .
C132 C133 1.3900 .
C132 H132 0.9500 .
C133 C134 1.3900 .
C133 H133 0.9500 .
C134 C135 1.3900 .
C134 C151 1.465(16) .
C135 C136 1.3900 .
C135 C141 1.3900(10) .
C136 C144 1.3900(10) .
C141 C142 1.3900(10) .
C141 H141 0.9500 .
C142 C143 1.3900(10) .
C142 H142 0.9500 .
C143 C144 1.400(4) .
C143 H143 0.9500 .
C144 H144 0.9500 .
C151 N152 1.146(18) .
Ag21 N252 2.229(12) 6_566
Ag21 N252 2.229(12) 12_664
Ag21 N252 2.229(12) .
Co21 N211 2.129(6) 7_665
Co21 N211 2.129(6) .
Co21 N211 2.129(6) 10_646
Co21 N222 2.158(12) 10_646
Co21 N222 2.158(12) 7_665
Co21 N222 2.158(12) .
N211 C212 1.3900 .
N211 C216 1.3900 .
C212 C213 1.3900 .
C212 C223 1.439(16) .
C213 C214 1.3900 .
C213 H213 0.9500 .
C214 C215 1.3900 .
C214 H214 0.9500 .
C215 C216 1.3900 .
C215 H215 0.9500 .
C216 H216 0.9500 .
N221 N222 1.386(17) .
N221 C225 1.395(19) .
N221 C226 1.48(2) .
N222 C223 1.331(19) 7_665
C223 N222 1.331(19) 10_646
C223 C224 1.39(2) .
C224 C225 1.31(2) 10_646
C224 H224 0.9500 .
C225 C224 1.31(2) 7_665
C225 H225 0.9500 .
C226 C231 1.561(15) .
C226 H22A 0.9900 .
C226 H22B 0.9900 .
C231 C232 1.3900 .
C231 C236 1.3900 .
C232 C233 1.3900 .
C232 H232 0.9500 .
C233 C234 1.3900 .
C233 H233 0.9500 .
C234 C235 1.3900 .
C234 C251 1.410(16) .
C235 C236 1.3900 .
C235 C241 1.3902(10) .
C236 C244 1.3902(10) .
C241 C242 1.3900(10) .
C241 H241 0.9500 .
C242 C243 1.3900(10) .
C242 H242 0.9500 .
C243 C244 1.394(3) .
C243 H243 0.9500 .
C244 H244 0.9500 .
C251 N252 1.213(18) .
B11 F13 1.380(2) .
B11 F15 1.380(2) .
B11 F14 1.380(2) .
B11 F12 1.380(2) .
B21 F23 1.380(2) .
B21 F22 1.3812(19) 10_655
B21 F22 1.3812(19) 7_564
B21 F22 1.3812(19) .
B31 F32 1.380(2) 12_675
B31 F32 1.380(2) .
B31 F32 1.380(2) 6_467
B31 F33 1.380(2) .

loop_
_geom_torsion_atom_site_label_1
_geom_torsion_atom_site_label_2
_geom_torsion_atom_site_label_3
_geom_torsion_atom_site_label_4
_geom_torsion
_geom_torsion_site_symmetry_1
_geom_torsion_site_symmetry_4
N122 Co11 N111 C112 -73(3) . .
N122 Co11 N111 C112 104.5(5) 7_775 .
N122 Co11 N111 C112 1.5(5) 10_747 .
N111 Co11 N111 C112 -83.8(6) 7_775 .
N111 Co11 N111 C112 179.8(5) 10_747 .
N122 Co11 N111 C116 112(3) . .
N122 Co11 N111 C116 -70.6(6) 7_775 .
N122 Co11 N111 C116 -173.6(6) 10_747 .
N111 Co11 N111 C116 101.1(4) 7_775 .
N111 Co11 N111 C116 4.7(6) 10_747 .
C116 N111 C112 C113 0.0 . .
Co11 N111 C112 C113 -175.3(5) . .
C116 N111 C112 C123 174.2(9) . .
Co11 N111 C112 C123 -1.0(9) . .
N111 C112 C113 C114 0.0 . .
C123 C112 C113 C114 -173.6(10) . .
C112 C113 C114 C115 0.0 . .
C113 C114 C115 C116 0.0 . .
C114 C115 C116 N111 0.0 . .
C112 N111 C116 C115 0.0 . .
Co11 N111 C116 C115 174.9(6) . .
C125 N121 N122 C123 4.6(15) . 7_775
C126 N121 N122 C123 -174.0(12) . 7_775
C125 N121 N122 Co11 179.3(11) . .
C126 N121 N122 Co11 1(2) . .
N122 Co11 N122 N121 -4.7(15) 7_775 .
N122 Co11 N122 N121 100.2(11) 10_747 .
N111 Co11 N122 N121 173(2) . .
N111 Co11 N122 N121 -176.1(14) 7_775 .
N111 Co11 N122 N121 -79.4(14) 10_747 .
N122 Co11 N122 C123 169.6(9) 7_775 7_775
N122 Co11 N122 C123 -85.5(12) 10_747 7_775
N111 Co11 N122 C123 -13(3) . 7_775
N111 Co11 N122 C123 -1.8(9) 7_775 7_775
N111 Co11 N122 C123 94.9(10) 10_747 7_775
C113 C112 C123 N122 173.4(9) . 10_747
N111 C112 C123 N122 -0.6(15) . 10_747
C113 C112 C123 C124 -6.9(19) . 10_747
N111 C112 C123 C124 179.1(13) . 10_747
N122 N121 C125 C124 -6.0(16) . .
C126 N121 C125 C124 172.5(13) . .
C123 C124 C125 N121 4.6(16) 7_775 .
C125 N121 C126 C131 -85.6(17) . .
N122 N121 C126 C131 92.9(14) . .
N121 C126 C131 C132 5.1(14) . .
N121 C126 C131 C136 -171.4(9) . .
C136 C131 C132 C133 0.0 . .
C126 C131 C132 C133 -176.5(10) . .
C131 C132 C133 C134 0.0 . .
C132 C133 C134 C135 0.0 . .
C132 C133 C134 C151 179.9(10) . .
C133 C134 C135 C136 0.0 . .
C151 C134 C135 C136 -179.9(11) . .
C133 C134 C135 C141 179.7(11) . .
C151 C134 C135 C141 -0.2(12) . .
C134 C135 C136 C144 -174.8(11) . .
C141 C135 C136 C144 5.4(13) . .
C134 C135 C136 C131 0.0 . .
C141 C135 C136 C131 -179.7(11) . .
C132 C131 C136 C144 174.7(11) . .
C126 C131 C136 C144 -8.8(12) . .
C132 C131 C136 C135 0.0 . .
C126 C131 C136 C135 176.4(10) . .
C134 C135 C141 C142 -176.4(11) . .
C136 C135 C141 C142 3.3(17) . .
C135 C141 C142 C143 -6(2) . .
C141 C142 C143 C144 1(2) . .
C135 C136 C144 C143 -10.8(17) . .
C131 C136 C144 C143 174.4(10) . .
C142 C143 C144 C136 8(2) . .
C133 C134 C151 N152 26(100) . .
C135 C134 C151 N152 -154(100) . .
C134 C151 N152 Ag11 -130(100) . .
N152 Ag11 N152 C151 -115.7(19) 12_675 .
N152 Ag11 N152 C151 58(2) 6_467 .
N211 Co21 N211 C212 179.0(4) 7_665 .
N211 Co21 N211 C212 83.9(6) 10_646 .
N222 Co21 N211 C212 -3.4(5) 10_646 .
N222 Co21 N211 C212 70(3) 7_665 .
N222 Co21 N211 C212 -105.1(6) . .
N211 Co21 N211 C216 -2.0(6) 7_665 .
N211 Co21 N211 C216 -97.1(4) 10_646 .
N222 Co21 N211 C216 175.6(6) 10_646 .
N222 Co21 N211 C216 -111(2) 7_665 .
N222 Co21 N211 C216 74.0(6) . .
C216 N211 C212 C213 0.0 . .
Co21 N211 C212 C213 179.1(6) . .
C216 N211 C212 C223 -171.8(10) . .
Co21 N211 C212 C223 7.3(9) . .
N211 C212 C213 C214 0.0 . .
C223 C212 C213 C214 170.8(11) . .
C212 C213 C214 C215 0.0 . .
C213 C214 C215 C216 0.0 . .
C214 C215 C216 N211 0.0 . .
C212 N211 C216 C215 0.0 . .
Co21 N211 C216 C215 -179.0(6) . .
C225 N221 N222 C223 -0.2(14) . 7_665
C226 N221 N222 C223 171.1(12) . 7_665
C225 N221 N222 Co21 176.0(11) . .
C226 N221 N222 Co21 -13(2) . .
N211 Co21 N222 C223 -1.2(9) 7_665 7_665
N211 Co21 N222 C223 -96.4(10) . 7_665
N211 Co21 N222 C223 14(3) 10_646 7_665
N222 Co21 N222 C223 -172.0(9) 10_646 7_665
N222 Co21 N222 C223 84.5(12) 7_665 7_665
N211 Co21 N222 N221 -177.1(15) 7_665 .
N211 Co21 N222 N221 87.7(14) . .
N211 Co21 N222 N221 -162.4(19) 10_646 .
N222 Co21 N222 N221 12.1(15) 10_646 .
N222 Co21 N222 N221 -91.4(11) 7_665 .
N211 C212 C223 N222 -8.6(15) . 10_646
C213 C212 C223 N222 -179.9(9) . 10_646
N211 C212 C223 C224 177.3(13) . .
C213 C212 C223 C224 6(2) . .
N222 C223 C224 C225 3.4(18) 10_646 10_646
C212 C223 C224 C225 177.8(13) . 10_646
N222 N221 C225 C224 2.3(16) . 7_665
C226 N221 C225 C224 -167.6(14) . 7_665
N222 N221 C226 C231 -86.7(14) . .
C225 N221 C226 C231 82.3(18) . .
N221 C226 C231 C232 3.5(14) . .
N221 C226 C231 C236 178.8(8) . .
C236 C231 C232 C233 0.0 . .
C226 C231 C232 C233 175.3(10) . .
C231 C232 C233 C234 0.0 . .
C232 C233 C234 C235 0.0 . .
C232 C233 C234 C251 -172.5(10) . .
C233 C234 C235 C236 0.0 . .
C251 C234 C235 C236 172.1(11) . .
C233 C234 C235 C241 -179.9(11) . .
C251 C234 C235 C241 -7.8(12) . .
C234 C235 C236 C231 0.0 . .
C241 C235 C236 C231 179.9(11) . .
C234 C235 C236 C244 178.3(11) . .
C241 C235 C236 C244 -1.8(13) . .
C232 C231 C236 C235 0.0 . .
C226 C231 C236 C235 -175.2(10) . .
C232 C231 C236 C244 -178.2(11) . .
C226 C231 C236 C244 6.6(12) . .
C234 C235 C241 C242 178.9(11) . .
C236 C235 C241 C242 -1.1(17) . .
C235 C241 C242 C243 8(2) . .
C241 C242 C243 C244 -12(2) . .
C235 C236 C244 C243 -2.1(17) . .
C231 C236 C244 C243 176.1(10) . .
C242 C243 C244 C236 9(2) . .
C233 C234 C251 N252 -79(33) . .
C235 C234 C251 N252 109(33) . .
C234 C251 N252 Ag21 170(32) . .
N252 Ag21 N252 C251 122.2(19) 6_566 .
N252 Ag21 N252 C251 -59(2) 12_664 .
